data_2235030
loop_
_publ_author_name
'Abdel-Aziz, Hatem A.'
'Quah, Ching Kheng'
'Fun, Hoong-Kun'

_publ_section_title
;
 2-Phenyl-<i>N</i>'-(2-phenylacetyl)acetohydrazide
;
_journal_coeditor_code HB6773
_journal_issue 6
_journal_name_full 'Acta Crystallographica Section E'
_journal_page_first o1680
_journal_paper_doi 10.1107/S1600536812019861
_journal_volume 68
_journal_year 2012
_chemical_formula_iupac 'C16 H16 N2 O2'
_chemical_formula_moiety 'C16 H16 N2 O2'
_chemical_formula_sum 'C16 H16 N2 O2'
_chemical_formula_weight 268.31
_chemical_name_systematic
;
2-Phenyl-<i>N</i>'-(2-phenylacetyl)acetohydrazide
;
_space_group_IT_number 2
_symmetry_cell_setting triclinic
_symmetry_space_group_name_Hall '-P 1'
_symmetry_space_group_name_H-M 'P -1'
_atom_sites_solution_hydrogens geom
_atom_sites_solution_primary direct
_atom_sites_solution_secondary difmap
_audit_creation_method SHELXL-97
_cell_angle_alpha 94.271(2)
_cell_angle_beta 92.613(2)
_cell_angle_gamma 90.830(2)
_cell_formula_units_Z 2
_cell_length_a 5.4531(6)
_cell_length_b 7.9283(9)
_cell_length_c 15.1758(17)
_cell_measurement_reflns_used 3410
_cell_measurement_temperature 100
_cell_measurement_theta_max 30.00
_cell_measurement_theta_min 4.04
_cell_volume 653.50(13)
_computing_cell_refinement 'SAINT (Bruker, 2009)'
_computing_data_collection 'APEX2 (Bruker, 2009)'
_computing_data_reduction 'SAINT (Bruker, 2009)'
_computing_molecular_graphics 'SHELXTL (Sheldrick, 2008)'
_computing_publication_material 'SHELXTL (Sheldrick, 2008) and PLATON (Spek, 2009)'
_computing_structure_refinement 'SHELXTL (Sheldrick, 2008)'
_computing_structure_solution 'SHELXTL (Sheldrick, 2008)'
_diffrn_ambient_temperature 100
_diffrn_measured_fraction_theta_full 0.994
_diffrn_measured_fraction_theta_max 0.994
_diffrn_measurement_device_type 'Bruker SMART APEXII DUO CCD'
_diffrn_measurement_method '\f and \w scans'
_diffrn_radiation_monochromator graphite
_diffrn_radiation_source 'fine-focus sealed tube'
_diffrn_radiation_type MoK\a
_diffrn_radiation_wavelength 0.71073
_diffrn_reflns_av_R_equivalents 0.0296
_diffrn_reflns_av_sigmaI/netI 0.0307
_diffrn_reflns_limit_h_max 7
_diffrn_reflns_limit_h_min -7
_diffrn_reflns_limit_k_max 10
_diffrn_reflns_limit_k_min -10
_diffrn_reflns_limit_l_max 20
_diffrn_reflns_limit_l_min -20
_diffrn_reflns_number 12991
_diffrn_reflns_theta_full 29.00
_diffrn_reflns_theta_max 29.00
_diffrn_reflns_theta_min 1.35
_diffrn_standards_number 0
_exptl_absorpt_coefficient_mu 0.091
_exptl_absorpt_correction_T_max 0.9957
_exptl_absorpt_correction_T_min 0.9684
_exptl_absorpt_correction_type multi-scan
_exptl_absorpt_process_details '(<i>SADABS</i>; Bruker, 2009)'
_exptl_crystal_colour colourless
_exptl_crystal_density_diffrn 1.364
_exptl_crystal_density_method 'not measured'
_exptl_crystal_description needle
_exptl_crystal_F_000 284
_exptl_crystal_size_max 0.354
_exptl_crystal_size_mid 0.136
_exptl_crystal_size_min 0.047
_refine_diff_density_max 0.375
_refine_diff_density_min -0.292
_refine_ls_extinction_method none
_refine_ls_goodness_of_fit_ref 1.039
_refine_ls_hydrogen_treatment refall
_refine_ls_matrix_type full
_refine_ls_number_parameters 245
_refine_ls_number_reflns 3458
_refine_ls_number_restraints 0
_refine_ls_restrained_S_all 1.039
_refine_ls_R_factor_all 0.0627
_refine_ls_R_factor_gt 0.0411
_refine_ls_shift/su_max 0.001
_refine_ls_shift/su_mean 0.001
_refine_ls_structure_factor_coef Fsqd
_refine_ls_weighting_details 'calc w=1/[\s^2^(Fo^2^)+(0.0709P)^2^+0.1901P] where P=(Fo^2^+2Fc^2^)/3'
_refine_ls_weighting_scheme calc
_refine_ls_wR_factor_gt 0.1121
_refine_ls_wR_factor_ref 0.1340
_reflns_number_gt 2428
_reflns_number_total 3458
_reflns_threshold_expression I>2\s(I)
_cod_data_source_file hb6773.cif
_cod_data_source_block I
_cod_database_code 2235030
_cod_database_fobs_code 2235030

loop_
_symmetry_equiv_pos_as_xyz
'x, y, z'
'-x, -y, -z'

loop_
_atom_site_type_symbol
_atom_site_label
_atom_site_fract_x
_atom_site_fract_y
_atom_site_fract_z
_atom_site_U_iso_or_equiv
_atom_site_adp_type
_atom_site_calc_flag
_atom_site_occupancy
_atom_site_symmetry_multiplicity
O O1 0.40065(18) 0.64320(12) 0.06665(6) 0.0165(2) Uani d 1 1
O O2 1.08994(18) 0.85895(12) -0.07188(6) 0.0166(2) Uani d 1 1
N N1 0.7067(2) 0.81353(14) 0.02864(7) 0.0131(2) Uani d 1 1
N N2 0.7869(2) 0.68791(14) -0.03185(7) 0.0136(2) Uani d 1 1
C C1 0.2796(3) 0.94134(17) 0.29275(9) 0.0154(3) Uani d 1 1
C C2 0.3026(3) 0.90738(18) 0.38118(9) 0.0185(3) Uani d 1 1
C C3 0.4978(3) 0.81340(18) 0.41175(9) 0.0184(3) Uani d 1 1
C C4 0.6710(3) 0.75379(18) 0.35344(9) 0.0180(3) Uani d 1 1
C C5 0.6502(2) 0.78955(17) 0.26515(9) 0.0153(3) Uani d 1 1
C C6 0.4540(2) 0.88282(16) 0.23362(8) 0.0127(3) Uani d 1 1
C C7 0.4336(3) 0.92581(17) 0.13786(8) 0.0129(3) Uani d 1 1
C C8 0.5093(2) 0.78171(16) 0.07486(8) 0.0120(3) Uani d 1 1
C C9 0.9839(2) 0.71983(16) -0.07846(8) 0.0120(3) Uani d 1 1
C C10 1.0630(3) 0.57244(17) -0.13972(8) 0.0137(3) Uani d 1 1
C C11 1.0445(2) 0.61346(16) -0.23584(8) 0.0127(3) Uani d 1 1
C C12 1.2278(3) 0.70965(18) -0.27062(9) 0.0162(3) Uani d 1 1
C C13 1.2100(3) 0.74792(18) -0.35846(9) 0.0186(3) Uani d 1 1
C C14 1.0109(3) 0.68811(19) -0.41296(9) 0.0200(3) Uani d 1 1
C C15 0.8286(3) 0.59203(19) -0.37894(9) 0.0196(3) Uani d 1 1
C C16 0.8446(3) 0.55437(17) -0.29055(9) 0.0161(3) Uani d 1 1
H H1N1 0.787(3) 0.915(2) 0.0321(11) 0.023(5) Uiso d 1 1
H H1N2 0.705(3) 0.593(2) -0.0350(11) 0.017(4) Uiso d 1 1
H H1A 0.148(3) 1.007(2) 0.2720(11) 0.022(4) Uiso d 1 1
H H2A 0.175(3) 0.951(2) 0.4219(10) 0.017(4) Uiso d 1 1
H H3A 0.519(4) 0.786(2) 0.4710(13) 0.031(5) Uiso d 1 1
H H4A 0.809(3) 0.686(2) 0.3727(11) 0.021(4) Uiso d 1 1
H H5A 0.775(3) 0.747(2) 0.2245(11) 0.018(4) Uiso d 1 1
H H7A 0.529(3) 1.028(2) 0.1304(10) 0.018(4) Uiso d 1 1
H H7B 0.259(4) 0.953(2) 0.1223(12) 0.027(5) Uiso d 1 1
H H10A 0.967(3) 0.471(2) -0.1318(10) 0.016(4) Uiso d 1 1
H H10B 1.240(3) 0.554(2) -0.1200(11) 0.021(4) Uiso d 1 1
H H12A 1.373(3) 0.757(2) -0.2322(11) 0.022(4) Uiso d 1 1
H H13A 1.339(3) 0.814(2) -0.3815(12) 0.029(5) Uiso d 1 1
H H14A 1.002(3) 0.713(2) -0.4733(12) 0.028(5) Uiso d 1 1
H H16A 0.720(3) 0.489(2) -0.2662(12) 0.029(5) Uiso d 1 1
H H15A 0.692(3) 0.549(2) -0.4190(11) 0.017(4) Uiso d 1 1

loop_
_atom_site_aniso_label
_atom_site_aniso_U_11
_atom_site_aniso_U_22
_atom_site_aniso_U_33
_atom_site_aniso_U_12
_atom_site_aniso_U_13
_atom_site_aniso_U_23
O1 0.0172(5) 0.0123(5) 0.0198(5) -0.0052(4) 0.0047(4) -0.0010(4)
O2 0.0172(5) 0.0119(5) 0.0206(5) -0.0033(4) 0.0051(4) -0.0013(4)
N1 0.0151(6) 0.0101(5) 0.0141(5) -0.0019(4) 0.0042(4) -0.0016(4)
N2 0.0156(6) 0.0100(5) 0.0150(5) -0.0023(4) 0.0052(4) -0.0021(4)
C1 0.0137(6) 0.0143(6) 0.0184(6) -0.0001(5) 0.0029(5) 0.0002(5)
C2 0.0195(7) 0.0175(7) 0.0185(7) -0.0024(5) 0.0059(5) -0.0006(5)
C3 0.0235(8) 0.0176(7) 0.0143(6) -0.0031(6) 0.0014(5) 0.0021(5)
C4 0.0170(7) 0.0173(7) 0.0191(7) 0.0005(5) -0.0028(5) 0.0005(5)
C5 0.0142(6) 0.0146(6) 0.0169(6) 0.0002(5) 0.0022(5) -0.0011(5)
C6 0.0128(6) 0.0107(6) 0.0143(6) -0.0038(5) 0.0017(5) -0.0007(5)
C7 0.0139(6) 0.0106(6) 0.0143(6) 0.0000(5) 0.0028(5) -0.0003(5)
C8 0.0124(6) 0.0114(6) 0.0121(6) -0.0005(5) -0.0006(5) 0.0013(4)
C9 0.0134(6) 0.0112(6) 0.0115(6) -0.0001(5) 0.0012(5) 0.0013(4)
C10 0.0156(7) 0.0107(6) 0.0149(6) -0.0003(5) 0.0039(5) 0.0007(5)
C11 0.0132(6) 0.0090(6) 0.0161(6) 0.0016(5) 0.0037(5) -0.0008(5)
C12 0.0148(7) 0.0155(6) 0.0179(6) -0.0020(5) 0.0026(5) -0.0013(5)
C13 0.0211(7) 0.0169(7) 0.0182(7) -0.0019(5) 0.0060(5) 0.0009(5)
C14 0.0254(8) 0.0191(7) 0.0155(6) 0.0040(6) 0.0016(6) 0.0016(5)
C15 0.0185(7) 0.0185(7) 0.0210(7) 0.0010(6) -0.0043(6) -0.0005(5)
C16 0.0131(6) 0.0140(6) 0.0212(7) -0.0018(5) 0.0020(5) 0.0012(5)

loop_
_atom_type_symbol
_atom_type_description
_atom_type_scat_dispersion_real
_atom_type_scat_dispersion_imag
_atom_type_scat_source
C C 0.0033 0.0016 'International Tables Vol C Tables 4.2.6.8 and 6.1.1.4'
H H 0.0000 0.0000 'International Tables Vol C Tables 4.2.6.8 and 6.1.1.4'
N N 0.0061 0.0033 'International Tables Vol C Tables 4.2.6.8 and 6.1.1.4'
O O 0.0106 0.0060 'International Tables Vol C Tables 4.2.6.8 and 6.1.1.4'

loop_
_geom_angle_atom_site_label_1
_geom_angle_atom_site_label_2
_geom_angle_atom_site_label_3
_geom_angle
C8 N1 N2 118.83(11)
C8 N1 H1N1 123.8(11)
N2 N1 H1N1 117.2(11)
C9 N2 N1 118.90(11)
C9 N2 H1N2 125.2(11)
N1 N2 H1N2 115.9(11)
C2 C1 C6 120.35(13)
C2 C1 H1A 120.4(10)
C6 C1 H1A 119.2(10)
C1 C2 C3 120.42(13)
C1 C2 H2A 118.5(9)
C3 C2 H2A 121.0(9)
C4 C3 C2 119.67(13)
C4 C3 H3A 117.1(12)
C2 C3 H3A 123.2(12)
C3 C4 C5 120.00(13)
C3 C4 H4A 121.6(10)
C5 C4 H4A 118.4(10)
C4 C5 C6 120.81(12)
C4 C5 H5A 119.2(9)
C6 C5 H5A 120.0(9)
C5 C6 C1 118.74(12)
C5 C6 C7 121.05(11)
C1 C6 C7 120.17(12)
C8 C7 C6 112.43(11)
C8 C7 H7A 111.1(10)
C6 C7 H7A 110.0(9)
C8 C7 H7B 108.1(11)
C6 C7 H7B 108.9(10)
H7A C7 H7B 105.9(14)
O1 C8 N1 121.88(12)
O1 C8 C7 122.94(12)
N1 C8 C7 115.18(11)
O2 C9 N2 122.08(12)
O2 C9 C10 123.08(12)
N2 C9 C10 114.84(11)
C11 C10 C9 111.62(11)
C11 C10 H10A 110.1(9)
C9 C10 H10A 111.1(10)
C11 C10 H10B 110.7(10)
C9 C10 H10B 104.3(10)
H10A C10 H10B 108.8(14)
C16 C11 C12 119.24(12)
C16 C11 C10 120.29(12)
C12 C11 C10 120.47(12)
C13 C12 C11 120.42(14)
C13 C12 H12A 118.5(10)
C11 C12 H12A 121.0(10)
C12 C13 C14 120.18(13)
C12 C13 H13A 119.3(11)
C14 C13 H13A 120.5(11)
C15 C14 C13 119.70(13)
C15 C14 H14A 120.6(12)
C13 C14 H14A 119.7(12)
C14 C15 C16 120.35(14)
C14 C15 H15A 118.1(10)
C16 C15 H15A 121.5(10)
C11 C16 C15 120.10(13)
C11 C16 H16A 118.7(11)
C15 C16 H16A 121.2(11)

loop_
_geom_bond_atom_site_label_1
_geom_bond_atom_site_label_2
_geom_bond_distance
O1 C8 1.2355(16)
O2 C9 1.2332(16)
N1 C8 1.3426(16)
N1 N2 1.3922(14)
N1 H1N1 0.908(19)
N2 C9 1.3443(16)
N2 H1N2 0.869(18)
C1 C2 1.3888(19)
C1 C6 1.3977(18)
C1 H1A 0.950(18)
C2 C3 1.390(2)
C2 H2A 1.000(16)
C3 C4 1.388(2)
C3 H3A 0.942(19)
C4 C5 1.3899(19)
C4 H4A 0.977(17)
C5 C6 1.3960(18)
C5 H5A 0.986(17)
C6 C7 1.5167(18)
C7 C8 1.5089(18)
C7 H7A 0.975(18)
C7 H7B 1.002(19)
C9 C10 1.5183(18)
C10 C11 1.5172(18)
C10 H10A 0.972(17)
C10 H10B 1.013(18)
C11 C16 1.3934(19)
C11 C12 1.3951(18)
C12 C13 1.3884(19)
C12 H12A 1.009(18)
C13 C14 1.390(2)
C13 H13A 0.963(19)
C14 C15 1.385(2)
C14 H14A 0.949(18)
C15 C16 1.3948(19)
C15 H15A 0.980(17)
C16 H16A 0.954(19)

loop_
_geom_hbond_atom_site_label_D
_geom_hbond_atom_site_label_H
_geom_hbond_atom_site_label_A
_geom_hbond_site_symmetry_A
_geom_hbond_distance_DH
_geom_hbond_distance_HA
_geom_hbond_distance_DA
_geom_hbond_angle_DHA
_geom_hbond_publ_flag
N2 H1N2 O1 2_665 0.867(16) 1.970(16) 2.8076(15) 162.4(16) yes
C10 H10A O1 2_665 0.971(16) 2.465(16) 3.3103(18) 145.3(13) yes
N1 H1N1 O2 2_775 0.907(16) 1.948(16) 2.8283(15) 163.2(15) yes
C7 H7A O2 2_775 0.973(16) 2.479(16) 3.3209(18) 144.8(13) yes
C7 H7B O2 2_675 1.00(2) 2.56(2) 3.4929(19) 155.2(13) yes

loop_
_geom_torsion_atom_site_label_1
_geom_torsion_atom_site_label_2
_geom_torsion_atom_site_label_3
_geom_torsion_atom_site_label_4
_geom_torsion
C8 N1 N2 C9 179.72(11)
C6 C1 C2 C3 -0.6(2)
C1 C2 C3 C4 0.2(2)
C2 C3 C4 C5 0.6(2)
C3 C4 C5 C6 -1.1(2)
C4 C5 C6 C1 0.6(2)
C4 C5 C6 C7 178.53(13)
C2 C1 C6 C5 0.2(2)
C2 C1 C6 C7 -177.69(13)
C5 C6 C7 C8 39.28(18)
C1 C6 C7 C8 -142.87(13)
N2 N1 C8 O1 1.69(19)
N2 N1 C8 C7 -179.17(11)
C6 C7 C8 O1 62.54(17)
C6 C7 C8 N1 -116.59(13)
N1 N2 C9 O2 -2.93(19)
N1 N2 C9 C10 177.53(11)
O2 C9 C10 C11 -61.91(17)
N2 C9 C10 C11 117.63(13)
C9 C10 C11 C16 -100.39(15)
C9 C10 C11 C12 80.05(15)
C16 C11 C12 C13 0.8(2)
C10 C11 C12 C13 -179.64(12)
C11 C12 C13 C14 -1.1(2)
C12 C13 C14 C15 0.9(2)
C13 C14 C15 C16 -0.3(2)
C12 C11 C16 C15 -0.3(2)
C10 C11 C16 C15 -179.84(12)
C14 C15 C16 C11 0.1(2)

loop_
_cod_related_entry_id
_cod_related_entry_database
_cod_related_entry_code
1 ChemSpider 208354
